data_2238337
loop_
_publ_author_name
'Cha, Joo Hwan'
'Lee, Jae Kyun'
'Min, Sun-Joon'
'Cho, Yong Seo'
'Park, Junghwan'

_publ_section_title
;
 (<i>E</i>)-2,2'-[3-(4-Chlorophenyl)prop-2-ene-1,1-diyl]bis(3-hydroxy-5,5-dimethylcyclohex-2-en-1-one)
;
_journal_issue 8
_journal_name_full 'Acta Crystallographica Section E'
_journal_page_first o1347
_journal_paper_doi 10.1107/S1600536813020357
_journal_volume 69
_journal_year 2013
_chemical_formula_iupac 'C25 H29 Cl O4'
_chemical_formula_moiety 'C25 H29 Cl O4'
_chemical_formula_sum 'C25 H29 Cl O4'
_chemical_formula_weight 428.95
_chemical_name_systematic
(<i>E</i>)-2,2'-[3-(4-Chlorophenyl)prop-2-ene-1,1-diyl]bis(3-hydroxy-5,5-dimethylcyclohex-2-en-1-one)
_space_group_IT_number 15
_symmetry_cell_setting monoclinic
_symmetry_space_group_name_Hall '-C 2yc'
_symmetry_space_group_name_H-M 'C 1 2/c 1'
_atom_sites_solution_hydrogens geom
_atom_sites_solution_primary direct
_atom_sites_solution_secondary difmap
_cell_angle_alpha 90.0000
_cell_angle_beta 121.2919(15)
_cell_angle_gamma 90.0000
_cell_formula_units_Z 8
_cell_length_a 25.8781(16)
_cell_length_b 9.7820(6)
_cell_length_c 20.9904(11)
_cell_measurement_reflns_used 15174
_cell_measurement_temperature 296
_cell_measurement_theta_max 27.46
_cell_measurement_theta_min 3.17
_cell_volume 4540.6(5)
_computing_cell_refinement 'RAPID-AUTO (Rigaku, 2006)'
_computing_data_collection 'RAPID-AUTO (Rigaku, 2006)'
_computing_data_reduction 'RAPID-AUTO (Rigaku, 2006)'
_computing_molecular_graphics 'CrystalStructure (Rigaku, 2010)'
_computing_publication_material 'CrystalStructure (Rigaku, 2010)'
_computing_structure_refinement 'SHELXL97 (Sheldrick, 2008)'
_computing_structure_solution '<i>Il Milione</i> (Burla <i>et al.</i>, 2007)'
_diffrn_ambient_temperature 296
_diffrn_detector_area_resol_mean 10.000
_diffrn_measured_fraction_theta_full 0.995
_diffrn_measured_fraction_theta_max 0.995
_diffrn_measurement_device_type 'Rigaku R-AXIS RAPID'
_diffrn_measurement_method \w
_diffrn_radiation_type 'Mo K\a'
_diffrn_radiation_wavelength 0.71075
_diffrn_reflns_av_R_equivalents 0.0284
_diffrn_reflns_limit_h_max 33
_diffrn_reflns_limit_h_min -33
_diffrn_reflns_limit_k_max 12
_diffrn_reflns_limit_k_min -12
_diffrn_reflns_limit_l_max 24
_diffrn_reflns_limit_l_min -27
_diffrn_reflns_number 21331
_diffrn_reflns_theta_full 27.46
_diffrn_reflns_theta_max 27.47
_diffrn_standards_number 0
_exptl_absorpt_coefficient_mu 0.196
_exptl_absorpt_correction_T_max 0.962
_exptl_absorpt_correction_T_min 0.692
_exptl_absorpt_correction_type multi-scan
_exptl_absorpt_process_details '(ABSCOR; Rigaku, 1995)'
_exptl_crystal_colour colourless
_exptl_crystal_density_diffrn 1.255
_exptl_crystal_density_method 'not measured'
_exptl_crystal_description block
_exptl_crystal_F_000 1824.00
_exptl_crystal_size_max 0.200
_exptl_crystal_size_mid 0.200
_exptl_crystal_size_min 0.200
_refine_diff_density_max 0.310
_refine_diff_density_min -0.280
_refine_ls_extinction_method none
_refine_ls_goodness_of_fit_ref 1.075
_refine_ls_hydrogen_treatment mixed
_refine_ls_number_parameters 281
_refine_ls_number_reflns 5175
_refine_ls_number_restraints 0
_refine_ls_R_factor_gt 0.0447
_refine_ls_shift/su_max 0.000
_refine_ls_structure_factor_coef Fsqd
_refine_ls_weighting_details 'w = 1/[\s^2^(Fo^2^)+(0.0716P)^2^+1.3045P] where P=(Fo^2^+2Fc^2^)/3'
_refine_ls_weighting_scheme calc
_refine_ls_wR_factor_ref 0.1352
_reflns_number_gt 3926
_reflns_number_total 5175
_reflns_threshold_expression F^2^>2\s(F^2^)
_cod_data_source_file ff2113.cif
_cod_data_source_block I
_cod_original_cell_volume 4540.5(5)
_cod_original_sg_symbol_H-M 'C 2/c'
_cod_database_code 2238337
_cod_database_fobs_code 2238337

loop_
_symmetry_equiv_pos_site_id
_symmetry_equiv_pos_as_xyz
1 +X,+Y,+Z
2 -X,+Y,1/2-Z
3 -X,-Y,-Z
4 +X,-Y,1/2+Z
5 1/2+X,1/2+Y,+Z
6 1/2-X,1/2+Y,1/2-Z
7 1/2-X,1/2-Y,-Z
8 1/2+X,1/2-Y,1/2+Z

loop_
_atom_site_type_symbol
_atom_site_label
_atom_site_fract_x
_atom_site_fract_y
_atom_site_fract_z
_atom_site_U_iso_or_equiv
_atom_site_adp_type
_atom_site_calc_flag
_atom_site_refinement_flags
_atom_site_occupancy
_atom_site_symmetry_multiplicity
Cl Cl1 0.60735(3) 0.86965(6) 1.00738(3) 0.0801(2) Uani d . 1.0 8
O O1 0.53057(5) 0.38582(12) 0.63842(7) 0.0500(3) Uani d . 1.0 8
O O2 0.56169(5) 0.60824(13) 0.59936(7) 0.0537(3) Uani d . 1.0 8
O O3 0.73761(5) 0.38291(13) 0.64466(7) 0.0527(3) Uani d . 1.0 8
O O4 0.71474(5) 0.17267(13) 0.70741(7) 0.0538(3) Uani d . 1.0 8
C C1 0.66126(6) 0.43105(16) 0.70337(8) 0.0374(3) Uani d . 1.0 8
C C2 0.62898(6) 0.29467(15) 0.68798(8) 0.0374(3) Uani d . 1.0 8
C C3 0.56690(7) 0.28289(16) 0.66028(8) 0.0414(4) Uani d . 1.0 8
C C4 0.53791(8) 0.14617(18) 0.65355(11) 0.0536(5) Uani d . 1.0 8
C C5 0.58134(8) 0.03632(17) 0.70514(9) 0.0489(4) Uani d . 1.0 8
C C6 0.63474(8) 0.03533(17) 0.69324(10) 0.0513(4) Uani d . 1.0 8
C C7 0.66125(7) 0.17326(17) 0.69678(8) 0.0427(4) Uani d . 1.0 8
C C8 0.65497(6) 0.50368(16) 0.63540(8) 0.0372(3) Uani d . 1.0 8
C C9 0.60755(7) 0.59492(16) 0.59183(8) 0.0416(4) Uani d . 1.0 8
C C10 0.60661(7) 0.68081(18) 0.53225(9) 0.0474(4) Uani d . 1.0 8
C C11 0.66824(8) 0.69941(17) 0.53963(8) 0.0453(4) Uani d . 1.0 8
C C12 0.69780(8) 0.55825(18) 0.55360(9) 0.0474(4) Uani d . 1.0 8
C C13 0.69722(7) 0.47803(16) 0.61431(8) 0.0407(4) Uani d . 1.0 8
C C14 0.65213(7) 0.52792(17) 0.75347(8) 0.0403(4) Uani d . 1.0 8
C C15 0.62794(7) 0.49923(17) 0.79349(9) 0.0441(4) Uani d . 1.0 8
C C16 0.62435(7) 0.59311(15) 0.84652(8) 0.0399(4) Uani d . 1.0 8
C C17 0.57709(7) 0.57897(17) 0.85930(9) 0.0447(4) Uani d . 1.0 8
C C18 0.57174(8) 0.66411(18) 0.90809(10) 0.0489(4) Uani d . 1.0 8
C C19 0.61431(8) 0.76360(16) 0.94535(8) 0.0460(4) Uani d . 1.0 8
C C20 0.66228(8) 0.78006(18) 0.93498(10) 0.0539(5) Uani d . 1.0 8
C C21 0.66711(8) 0.69360(19) 0.88557(9) 0.0505(4) Uani d . 1.0 8
C C22 0.65859(10) 0.7597(3) 0.46664(10) 0.0627(5) Uani d . 1.0 8
C C23 0.70827(9) 0.7961(2) 0.60417(10) 0.0576(5) Uani d . 1.0 8
C C24 0.60344(11) 0.0684(3) 0.78706(11) 0.0652(5) Uani d . 1.0 8
C C25 0.55002(11) -0.1028(2) 0.68548(14) 0.0720(6) Uani d . 1.0 8
H H1 0.7042 0.4070 0.7331 0.0449 Uiso calc R 1.0 8
H H2 0.5548 0.5353 0.6128 0.0645 Uiso calc R 1.0 8
H H4A 0.5195 0.1148 0.6024 0.0643 Uiso calc R 1.0 8
H H4B 0.5059 0.1576 0.6642 0.0643 Uiso calc R 1.0 8
H H4 0.7209 0.2451 0.6928 0.0646 Uiso calc R 1.0 8
H H6A 0.6662 -0.0229 0.7308 0.0616 Uiso calc R 1.0 8
H H6B 0.6216 -0.0049 0.6449 0.0616 Uiso calc R 1.0 8
H H10A 0.5907 0.7703 0.5328 0.0569 Uiso calc R 1.0 8
H H10B 0.5791 0.6394 0.4842 0.0569 Uiso calc R 1.0 8
H H12A 0.6770 0.5059 0.5077 0.0569 Uiso calc R 1.0 8
H H12B 0.7394 0.5697 0.5666 0.0569 Uiso calc R 1.0 8
H H14 0.6705(9) 0.616(2) 0.7603(11) 0.057(6) Uiso d . 1.0 8
H H15 0.6082(9) 0.405(3) 0.7873(11) 0.060(6) Uiso d . 1.0 8
H H17 0.5484 0.5108 0.8345 0.0537 Uiso calc R 1.0 8
H H18 0.5395 0.6540 0.9156 0.0587 Uiso calc R 1.0 8
H H20 0.6910 0.8478 0.9606 0.0647 Uiso calc R 1.0 8
H H21 0.6996 0.7035 0.8787 0.0606 Uiso calc R 1.0 8
H H22A 0.6970 0.7701 0.4704 0.0753 Uiso calc R 1.0 8
H H22B 0.6393 0.8473 0.4578 0.0753 Uiso calc R 1.0 8
H H22C 0.6335 0.6994 0.4261 0.0753 Uiso calc R 1.0 8
H H23A 0.7128 0.7608 0.6495 0.0691 Uiso calc R 1.0 8
H H23B 0.6898 0.8848 0.5941 0.0691 Uiso calc R 1.0 8
H H23C 0.7473 0.8032 0.6093 0.0691 Uiso calc R 1.0 8
H H24A 0.5694 0.0726 0.7936 0.0783 Uiso calc R 1.0 8
H H24B 0.6241 0.1547 0.8004 0.0783 Uiso calc R 1.0 8
H H24C 0.6306 -0.0021 0.8183 0.0783 Uiso calc R 1.0 8
H H25A 0.5372 -0.1253 0.6349 0.0864 Uiso calc R 1.0 8
H H25B 0.5154 -0.0994 0.6910 0.0864 Uiso calc R 1.0 8
H H25C 0.5777 -0.1711 0.7183 0.0864 Uiso calc R 1.0 8

loop_
_atom_site_aniso_label
_atom_site_aniso_U_11
_atom_site_aniso_U_22
_atom_site_aniso_U_33
_atom_site_aniso_U_12
_atom_site_aniso_U_13
_atom_site_aniso_U_23
Cl1 0.1143(5) 0.0719(4) 0.0670(4) -0.0022(3) 0.0562(4) -0.0239(3)
O1 0.0344(6) 0.0510(7) 0.0608(7) 0.0095(5) 0.0220(6) 0.0033(6)
O2 0.0445(7) 0.0595(8) 0.0684(8) 0.0160(6) 0.0371(6) 0.0161(6)
O3 0.0411(7) 0.0610(8) 0.0635(7) 0.0144(6) 0.0323(6) 0.0061(6)
O4 0.0441(7) 0.0592(8) 0.0618(7) 0.0185(6) 0.0301(6) 0.0112(6)
C1 0.0318(7) 0.0474(8) 0.0338(7) 0.0066(6) 0.0175(6) 0.0018(6)
C2 0.0360(8) 0.0434(8) 0.0335(7) 0.0063(6) 0.0185(6) 0.0021(6)
C3 0.0376(8) 0.0474(8) 0.0382(7) 0.0049(7) 0.0191(7) -0.0008(7)
C4 0.0434(10) 0.0510(10) 0.0597(10) -0.0014(8) 0.0221(8) -0.0032(8)
C5 0.0546(10) 0.0429(9) 0.0504(9) 0.0005(7) 0.0281(8) -0.0027(7)
C6 0.0593(11) 0.0446(9) 0.0505(9) 0.0115(8) 0.0289(9) 0.0012(7)
C7 0.0418(8) 0.0515(9) 0.0338(7) 0.0101(7) 0.0188(7) 0.0024(7)
C8 0.0328(7) 0.0458(8) 0.0355(7) 0.0031(6) 0.0195(6) -0.0009(6)
C9 0.0367(8) 0.0497(9) 0.0390(8) 0.0027(7) 0.0202(7) -0.0007(7)
C10 0.0432(9) 0.0570(10) 0.0393(8) 0.0050(8) 0.0195(7) 0.0072(7)
C11 0.0491(9) 0.0522(9) 0.0382(8) -0.0021(8) 0.0253(7) -0.0001(7)
C12 0.0500(10) 0.0572(10) 0.0471(9) -0.0022(8) 0.0337(8) -0.0047(8)
C13 0.0360(8) 0.0484(9) 0.0412(8) -0.0001(7) 0.0225(7) -0.0048(7)
C14 0.0410(8) 0.0444(8) 0.0379(8) 0.0011(7) 0.0221(7) -0.0011(7)
C15 0.0481(9) 0.0453(9) 0.0453(8) -0.0020(7) 0.0288(8) -0.0028(7)
C16 0.0443(9) 0.0419(8) 0.0371(7) 0.0007(7) 0.0237(7) 0.0024(6)
C17 0.0418(9) 0.0490(9) 0.0470(8) -0.0074(7) 0.0255(7) -0.0081(7)
C18 0.0475(10) 0.0537(9) 0.0554(10) -0.0005(8) 0.0336(8) -0.0053(8)
C19 0.0597(10) 0.0433(8) 0.0389(8) 0.0020(8) 0.0284(8) -0.0032(7)
C20 0.0606(11) 0.0494(9) 0.0495(9) -0.0182(8) 0.0270(9) -0.0071(8)
C21 0.0517(10) 0.0588(10) 0.0527(9) -0.0102(8) 0.0353(8) 0.0005(8)
C22 0.0753(13) 0.0712(13) 0.0517(10) -0.0018(10) 0.0400(10) 0.0076(9)
C23 0.0613(11) 0.0572(11) 0.0523(10) -0.0086(9) 0.0281(9) -0.0064(8)
C24 0.0855(15) 0.0636(12) 0.0579(11) -0.0058(11) 0.0452(11) 0.0004(9)
C25 0.0824(16) 0.0480(10) 0.0873(15) -0.0073(10) 0.0452(13) -0.0059(10)

loop_
_atom_type_symbol
_atom_type_description
_atom_type_scat_dispersion_real
_atom_type_scat_dispersion_imag
_atom_type_scat_source
C C 0.0033 0.0016
;
International Tables for Crystallography
(1992, Vol. C, Tables 4.2.6.8 and 6.1.1.4)
;
H H 0.0000 0.0000
;
International Tables for Crystallography
(1992, Vol. C, Table 6.1.1.4)
;
Cl Cl 0.1484 0.1585
;
International Tables for Crystallography
(1992, Vol. C, Tables 4.2.6.8 and 6.1.1.4)
;
O O 0.0106 0.0060
;
International Tables for Crystallography
(1992, Vol. C, Tables 4.2.6.8 and 6.1.1.4)
;

loop_
_geom_angle_atom_site_label_1
_geom_angle_atom_site_label_2
_geom_angle_atom_site_label_3
_geom_angle
_geom_angle_publ_flag
C2 C1 C8 115.54(12) no
C2 C1 C14 115.38(17) no
C8 C1 C14 112.14(14) no
C1 C2 C3 123.14(14) no
C1 C2 C7 119.37(14) no
C3 C2 C7 117.35(14) no
O1 C3 C2 123.43(15) no
O1 C3 C4 115.18(15) no
C2 C3 C4 121.39(15) no
C3 C4 C5 114.34(14) no
C4 C5 C6 106.51(18) no
C4 C5 C24 111.06(18) no
C4 C5 C25 110.12(14) no
C6 C5 C24 110.00(16) no
C6 C5 C25 110.41(19) no
C24 C5 C25 108.7(2) no
C5 C6 C7 114.60(16) no
O4 C7 C2 122.66(16) no
O4 C7 C6 115.45(16) no
C2 C7 C6 121.89(17) no
C1 C8 C9 122.53(17) no
C1 C8 C13 119.43(13) no
C9 C8 C13 118.03(17) no
O2 C9 C8 122.39(17) no
O2 C9 C10 115.56(14) no
C8 C9 C10 122.03(18) no
C9 C10 C11 114.73(13) no
C10 C11 C12 107.62(16) no
C10 C11 C22 108.88(14) no
C10 C11 C23 110.69(18) no
C12 C11 C22 110.08(18) no
C12 C11 C23 110.26(13) no
C22 C11 C23 109.28(16) no
C11 C12 C13 114.15(19) no
O3 C13 C8 122.53(17) no
O3 C13 C12 115.58(19) no
C8 C13 C12 121.88(15) no
C1 C14 C15 127.28(16) no
C14 C15 C16 125.79(16) no
C15 C16 C17 119.23(14) no
C15 C16 C21 122.77(19) no
C17 C16 C21 117.99(18) no
C16 C17 C18 121.37(16) no
C17 C18 C19 119.4(3) no
Cl1 C19 C18 118.95(19) no
Cl1 C19 C20 119.95(13) no
C18 C19 C20 121.10(19) no
C19 C20 C21 118.92(16) no
C16 C21 C20 121.2(2) no
C9 O2 H2 109.471 no
C7 O4 H4 109.468 no
C2 C1 H1 103.982 no
C8 C1 H1 104.004 no
C14 C1 H1 103.975 no
C3 C4 H4A 108.685 no
C3 C4 H4B 108.669 no
C5 C4 H4A 108.673 no
C5 C4 H4B 108.662 no
H4A C4 H4B 107.607 no
C5 C6 H6A 108.612 no
C5 C6 H6B 108.599 no
C7 C6 H6A 108.615 no
C7 C6 H6B 108.621 no
H6A C6 H6B 107.574 no
C9 C10 H10A 108.598 no
C9 C10 H10B 108.584 no
C11 C10 H10A 108.574 no
C11 C10 H10B 108.582 no
H10A C10 H10B 107.551 no
C11 C12 H12A 108.724 no
C11 C12 H12B 108.715 no
C13 C12 H12A 108.717 no
C13 C12 H12B 108.714 no
H12A C12 H12B 107.633 no
C1 C14 H14 114.8(17) no
C15 C14 H14 117.5(16) no
C14 C15 H15 118.8(16) no
C16 C15 H15 115.4(16) no
C16 C17 H17 119.307 no
C18 C17 H17 119.318 no
C17 C18 H18 120.298 no
C19 C18 H18 120.306 no
C19 C20 H20 120.532 no
C21 C20 H20 120.546 no
C16 C21 H21 119.403 no
C20 C21 H21 119.393 no
C11 C22 H22A 109.471 no
C11 C22 H22B 109.480 no
C11 C22 H22C 109.472 no
H22A C22 H22B 109.466 no
H22A C22 H22C 109.470 no
H22B C22 H22C 109.468 no
C11 C23 H23A 109.477 no
C11 C23 H23B 109.479 no
C11 C23 H23C 109.464 no
H23A C23 H23B 109.479 no
H23A C23 H23C 109.466 no
H23B C23 H23C 109.462 no
C5 C24 H24A 109.461 no
C5 C24 H24B 109.474 no
C5 C24 H24C 109.468 no
H24A C24 H24B 109.465 no
H24A C24 H24C 109.480 no
H24B C24 H24C 109.479 no
C5 C25 H25A 109.468 no
C5 C25 H25B 109.474 no
C5 C25 H25C 109.469 no
H25A C25 H25B 109.471 no
H25A C25 H25C 109.476 no
H25B C25 H25C 109.469 no

loop_
_geom_bond_atom_site_label_1
_geom_bond_atom_site_label_2
_geom_bond_distance
_geom_bond_publ_flag
Cl1 C19 1.746(2) no
O1 C3 1.288(2) no
O2 C9 1.283(3) no
O3 C13 1.2932(19) no
O4 C7 1.283(3) no
C1 C2 1.517(3) no
C1 C8 1.525(3) no
C1 C14 1.522(3) no
C2 C3 1.401(3) no
C2 C7 1.408(3) no
C3 C4 1.504(3) no
C4 C5 1.525(3) no
C5 C6 1.527(4) no
C5 C24 1.537(3) no
C5 C25 1.527(3) no
C6 C7 1.498(3) no
C8 C9 1.405(2) no
C8 C13 1.399(3) no
C9 C10 1.496(3) no
C10 C11 1.531(3) no
C11 C12 1.531(3) no
C11 C22 1.536(3) no
C11 C23 1.531(3) no
C12 C13 1.503(3) no
C14 C15 1.312(3) no
C15 C16 1.483(3) no
C16 C17 1.388(3) no
C16 C21 1.386(3) no
C17 C18 1.382(3) no
C18 C19 1.370(3) no
C19 C20 1.377(4) no
C20 C21 1.393(3) no
O2 H2 0.820 no
O4 H4 0.820 no
C1 H1 0.980 no
C4 H4A 0.970 no
C4 H4B 0.970 no
C6 H6A 0.970 no
C6 H6B 0.970 no
C10 H10A 0.970 no
C10 H10B 0.970 no
C12 H12A 0.970 no
C12 H12B 0.970 no
C14 H14 0.96(2) no
C15 H15 1.03(3) no
C17 H17 0.930 no
C18 H18 0.930 no
C20 H20 0.930 no
C21 H21 0.930 no
C22 H22A 0.960 no
C22 H22B 0.960 no
C22 H22C 0.960 no
C23 H23A 0.960 no
C23 H23B 0.960 no
C23 H23C 0.960 no
C24 H24A 0.960 no
C24 H24B 0.960 no
C24 H24C 0.960 no
C25 H25A 0.960 no
C25 H25B 0.960 no
C25 H25C 0.960 no

loop_
_geom_contact_atom_site_label_1
_geom_contact_atom_site_label_2
_geom_contact_distance
_geom_contact_site_symmetry_2
_geom_contact_publ_flag
O1 O2 2.596(2) . no
O1 C1 2.9500(19) . no
O1 C7 3.600(2) . no
O1 C8 3.451(3) . no
O1 C9 3.337(3) . no
O1 C14 3.1254(18) . no
O1 C15 3.1072(18) . no
O2 C1 2.9268(17) . no
O2 C2 3.5406(19) . no
O2 C3 3.406(2) . no
O2 C13 3.589(3) . no
O2 C14 2.9486(17) . no
O3 O4 2.669(2) . no
O3 C1 2.859(3) . no
O3 C2 3.483(3) . no
O3 C7 3.399(3) . no
O4 C1 2.862(2) . no
O4 C3 3.584(3) . no
O4 C8 3.568(2) . no
O4 C13 3.468(2) . no
C2 C5 2.915(3) . no
C2 C9 3.442(3) . no
C2 C13 3.401(3) . no
C2 C15 2.995(3) . no
C2 C24 3.330(4) . no
C3 C6 2.857(3) . no
C3 C8 3.372(3) . no
C3 C14 3.155(2) . no
C3 C15 3.194(3) . no
C3 C24 3.125(3) . no
C4 C7 2.841(3) . no
C7 C8 3.452(3) . no
C7 C24 3.135(4) . no
C8 C11 2.923(3) . no
C8 C23 3.384(3) . no
C9 C12 2.859(4) . no
C9 C14 3.034(3) . no
C9 C23 3.167(3) . no
C10 C13 2.864(3) . no
C13 C23 3.142(3) . no
C14 C21 3.058(3) . no
C16 C19 2.777(3) . no
C17 C20 2.760(3) . no
C18 C21 2.759(4) . no
Cl1 C7 3.4881(18) 4_565 no
O1 C10 3.5567(17) 3_666 no
O1 C17 3.387(3) 2_656 no
O1 C18 3.562(3) 2_656 no
O2 C18 3.418(3) 2_656 no
O2 C25 3.452(3) 1_565 no
O3 C21 3.397(3) 6_646 no
O4 C14 3.407(3) 6_646 no
O4 C23 3.589(3) 6_646 no
C7 Cl1 3.4881(18) 4_564 no
C10 O1 3.5567(17) 3_666 no
C14 O4 3.407(3) 6_656 no
C17 O1 3.387(3) 2_656 no
C18 O1 3.562(3) 2_656 no
C18 O2 3.418(3) 2_656 no
C18 C25 3.544(3) 2_666 no
C21 O3 3.397(3) 6_656 no
C23 O4 3.589(3) 6_656 no
C25 O2 3.452(3) 1_545 no
C25 C18 3.544(3) 2_646 no
Cl1 H18 2.7805 . no
Cl1 H20 2.8122 . no
O1 H2 1.7810 . no
O1 H4A 2.7306 . no
O1 H4B 2.4584 . no
O1 H15 2.704(19) . no
O2 H10A 2.4728 . no
O2 H10B 2.6956 . no
O2 H14 3.076(16) . no
O3 H1 2.4318 . no
O3 H4 1.8652 . no
O3 H12A 2.7362 . no
O3 H12B 2.4712 . no
O4 H1 2.4024 . no
O4 H6A 2.4738 . no
O4 H6B 2.6942 . no
C1 H2 2.6080 . no
C1 H4 2.4692 . no
C1 H15 2.75(3) . no
C2 H2 2.9270 . no
C2 H4A 3.0110 . no
C2 H4B 3.2466 . no
C2 H4 2.3780 . no
C2 H6A 3.2378 . no
C2 H6B 3.0428 . no
C2 H14 3.411(19) . no
C2 H15 2.64(3) . no
C2 H24B 2.7872 . no
C3 H1 3.2857 . no
C3 H2 2.6198 . no
C3 H6B 3.2414 . no
C3 H15 2.59(3) . no
C3 H24A 3.4462 . no
C3 H24B 2.8090 . no
C4 H6A 3.2847 . no
C4 H6B 2.7049 . no
C4 H15 3.51(2) . no
C4 H24A 2.7083 . no
C4 H24B 2.7094 . no
C4 H24C 3.3471 . no
C4 H25A 2.6831 . no
C4 H25B 2.6826 . no
C4 H25C 3.3297 . no
C6 H4A 2.6888 . no
C6 H4B 3.2874 . no
C6 H4 3.0338 . no
C6 H24A 3.3360 . no
C6 H24B 2.6727 . no
C6 H24C 2.7078 . no
C6 H25A 2.6697 . no
C6 H25B 3.3338 . no
C6 H25C 2.7091 . no
C7 H1 2.4829 . no
C7 H4A 3.1881 . no
C7 H24B 2.8038 . no
C7 H24C 3.4905 . no
C8 H2 2.3998 . no
C8 H4 2.9370 . no
C8 H10A 3.2378 . no
C8 H10B 3.0358 . no
C8 H12A 3.0152 . no
C8 H12B 3.2493 . no
C8 H14 2.67(3) . no
C8 H23A 2.8629 . no
C9 H1 3.2747 . no
C9 H12A 3.2242 . no
C9 H14 3.04(2) . no
C9 H23A 2.8454 . no
C9 H23B 3.5311 . no
C10 H2 3.0054 . no
C10 H12A 2.7350 . no
C10 H12B 3.3071 . no
C10 H22A 3.3271 . no
C10 H22B 2.6797 . no
C10 H22C 2.6633 . no
C10 H23A 2.6830 . no
C10 H23B 2.7203 . no
C10 H23C 3.3442 . no
C12 H10A 3.3044 . no
C12 H10B 2.7462 . no
C12 H22A 2.7028 . no
C12 H22B 3.3414 . no
C12 H22C 2.6861 . no
C12 H23A 2.7048 . no
C12 H23B 3.3398 . no
C12 H23C 2.6821 . no
C13 H1 2.5025 . no
C13 H4 2.6894 . no
C13 H10B 3.2593 . no
C13 H23A 2.8373 . no
C13 H23C 3.4566 . no
C14 H2 2.7098 . no
C14 H21 2.8306 . no
C15 H1 2.9862 . no
C15 H2 3.2616 . no
C15 H17 2.6127 . no
C15 H21 2.6806 . no
C15 H24B 3.3767 . no
C16 H14 2.65(3) . no
C16 H18 3.2524 . no
C16 H20 3.2591 . no
C17 H15 2.66(3) . no
C17 H21 3.2194 . no
C18 H20 3.2304 . no
C19 H17 3.2119 . no
C19 H21 3.2230 . no
C20 H18 3.2300 . no
C21 H14 2.78(3) . no
C21 H15 3.36(2) . no
C21 H17 3.2185 . no
C22 H10A 2.7502 . no
C22 H10B 2.5576 . no
C22 H12A 2.5897 . no
C22 H12B 2.7693 . no
C22 H23A 3.3326 . no
C22 H23B 2.6584 . no
C22 H23C 2.6978 . no
C23 H10A 2.6139 . no
C23 H10B 3.3344 . no
C23 H12A 3.3328 . no
C23 H12B 2.6147 . no
C23 H22A 2.6798 . no
C23 H22B 2.6786 . no
C23 H22C 3.3321 . no
C24 H4A 3.3461 . no
C24 H4B 2.6497 . no
C24 H6A 2.6115 . no
C24 H6B 3.3310 . no
C24 H15 3.30(2) . no
C24 H25A 3.3237 . no
C24 H25B 2.6787 . no
C24 H25C 2.6497 . no
C25 H4A 2.6001 . no
C25 H4B 2.7312 . no
C25 H6A 2.7533 . no
C25 H6B 2.5914 . no
C25 H24A 2.6767 . no
C25 H24B 3.3219 . no
C25 H24C 2.6561 . no
H1 H2 3.5717 . no
H1 H4 1.9467 . no
H1 H14 2.4037 . no
H1 H15 3.2263 . no
H2 H10A 3.2527 . no
H2 H10B 3.2362 . no
H2 H14 3.0890 . no
H2 H15 3.4192 . no
H4A H6A 3.5860 . no
H4A H6B 2.5897 . no
H4A H24A 3.5430 . no
H4A H25A 2.4219 . no
H4A H25B 2.8373 . no
H4A H25C 3.4925 . no
H4B H6B 3.5940 . no
H4B H15 3.5270 . no
H4B H24A 2.4764 . no
H4B H24B 2.9061 . no
H4B H24C 3.5322 . no
H4B H25A 3.0352 . no
H4B H25B 2.5591 . no
H4B H25C 3.5902 . no
H4 H6A 3.2689 . no
H4 H6B 3.3024 . no
H6A H24A 3.5087 . no
H6A H24B 2.8271 . no
H6A H24C 2.4542 . no
H6A H25A 3.0355 . no
H6A H25C 2.6056 . no
H6B H24B 3.5883 . no
H6B H24C 3.5251 . no
H6B H25A 2.3928 . no
H6B H25B 3.4781 . no
H6B H25C 2.8506 . no
H10A H22B 2.5856 . no
H10A H22C 3.0503 . no
H10A H23A 2.8210 . no
H10A H23B 2.4624 . no
H10A H23C 3.5133 . no
H10B H12A 2.6583 . no
H10B H22A 3.4558 . no
H10B H22B 2.7868 . no
H10B H22C 2.3661 . no
H10B H23A 3.5987 . no
H10B H23B 3.5251 . no
H12A H22A 2.8250 . no
H12A H22B 3.4839 . no
H12A H22C 2.4046 . no
H12A H23C 3.5052 . no
H12B H22A 2.6114 . no
H12B H22C 3.0698 . no
H12B H23A 2.8708 . no
H12B H23B 3.5008 . no
H12B H23C 2.4241 . no
H14 H15 2.85(4) . no
H14 H21 2.3527 . no
H14 H23A 3.3554 . no
H15 H17 2.4558 . no
H15 H24A 3.4262 . no
H15 H24B 2.4753 . no
H17 H18 2.3063 . no
H20 H21 2.3224 . no
H22A H23A 3.5645 . no
H22A H23B 2.9224 . no
H22A H23C 2.5220 . no
H22B H23A 3.5451 . no
H22B H23B 2.4785 . no
H22B H23C 2.9787 . no
H22C H23B 3.5386 . no
H22C H23C 3.5689 . no
H24A H25A 3.5586 . no
H24A H25B 2.5096 . no
H24A H25C 2.9303 . no
H24B H25B 3.5566 . no
H24B H25C 3.5249 . no
H24C H25A 3.5295 . no
H24C H25B 2.9424 . no
H24C H25C 2.4564 . no
Cl1 H6B 3.0186 4_565 no
Cl1 H22B 3.2133 4_575 no
Cl1 H23B 3.0987 4_575 no
Cl1 H25A 3.3630 2_666 no
O1 H10B 2.6745 3_666 no
O1 H17 2.6842 2_656 no
O1 H18 3.0529 2_656 no
O2 H18 2.5113 2_656 no
O2 H25A 2.8705 1_565 no
O2 H25C 3.1597 1_565 no
O3 H6A 2.6688 6_656 no
O3 H14 3.395(18) 6_646 no
O3 H20 3.5562 6_646 no
O3 H21 2.6046 6_646 no
O3 H24C 3.2782 6_656 no
O4 H1 3.1608 6_646 no
O4 H14 2.74(3) 6_646 no
O4 H21 3.5252 6_646 no
O4 H23A 2.7257 6_646 no
O4 H23B 3.5219 1_545 no
C1 H23A 3.5318 6_646 no
C1 H23C 3.5995 6_646 no
C3 H10B 3.4852 3_666 no
C4 H10B 3.5823 3_666 no
C4 H24A 3.5584 2_656 no
C6 H23B 3.4066 1_545 no
C7 H23A 3.2924 6_646 no
C12 H22A 3.4517 7_666 no
C13 H6A 3.3361 6_656 no
C14 H4 3.5679 6_656 no
C14 H23C 3.4805 6_646 no
C14 H25C 3.3828 1_565 no
C15 H22C 3.3353 4_565 no
C15 H23C 3.3798 6_646 no
C15 H25C 3.5282 1_565 no
C16 H12A 3.0750 4_565 no
C16 H22C 3.2586 4_565 no
C16 H25C 3.2630 1_565 no
C17 H10B 3.3620 4_565 no
C17 H12A 2.9514 4_565 no
C17 H22C 3.0627 4_565 no
C18 H2 3.3192 2_656 no
C18 H10B 3.3305 4_565 no
C18 H12A 2.9391 4_565 no
C18 H25A 3.2196 2_666 no
C18 H25B 3.1455 2_666 no
C19 H12A 3.0146 4_565 no
C19 H25A 3.5403 2_666 no
C19 H25B 3.3584 2_666 no
C20 H12A 3.1142 4_565 no
C20 H20 3.4842 7_667 no
C20 H24C 3.0203 1_565 no
C21 H12A 3.1255 4_565 no
C21 H20 3.4292 7_667 no
C21 H24C 3.2186 1_565 no
C21 H25C 3.3161 1_565 no
C22 H12B 3.4859 7_666 no
C22 H22A 3.2667 7_666 no
C22 H23C 3.5905 7_666 no
C22 H24A 3.5355 4_564 no
C22 H24B 3.2308 4_564 no
C23 H1 3.1526 6_656 no
C23 H6B 3.3975 1_565 no
C23 H22A 3.5874 7_666 no
C24 H4B 3.5806 2_656 no
C24 H22B 3.3070 4_565 no
C24 H22C 3.4528 4_565 no
C25 H18 3.2287 2_646 no
H1 O4 3.1608 6_656 no
H1 C23 3.1526 6_646 no
H1 H6A 3.1070 6_656 no
H1 H23A 2.6890 6_646 no
H1 H23B 3.2230 6_646 no
H1 H23C 3.0387 6_646 no
H2 C18 3.3192 2_656 no
H2 H10B 3.4272 3_666 no
H2 H17 3.3905 2_656 no
H2 H18 2.4809 2_656 no
H2 H25A 3.4155 1_565 no
H2 H25C 3.4842 1_565 no
H4A H10A 3.0071 3_666 no
H4A H10B 3.2823 3_666 no
H4B C24 3.5806 2_656 no
H4B H10B 3.3716 3_666 no
H4B H22B 3.2691 3_666 no
H4B H22C 3.3845 3_666 no
H4B H24A 2.6583 2_656 no
H4 C14 3.5679 6_646 no
H4 H6A 3.3756 6_656 no
H4 H14 2.7543 6_646 no
H4 H21 3.1385 6_646 no
H4 H23A 2.8328 6_646 no
H6A O3 2.6688 6_646 no
H6A C13 3.3361 6_646 no
H6A H1 3.1070 6_646 no
H6A H4 3.3756 6_646 no
H6A H14 3.5791 1_545 no
H6A H23A 3.3147 1_545 no
H6A H23B 3.3524 1_545 no
H6B Cl1 3.0186 4_564 no
H6B C23 3.3975 1_545 no
H6B H10A 3.0101 1_545 no
H6B H23A 3.2557 1_545 no
H6B H23B 2.7143 1_545 no
H10A H4A 3.0071 3_666 no
H10A H6B 3.0101 1_565 no
H10A H25A 3.2595 1_565 no
H10B O1 2.6745 3_666 no
H10B C3 3.4852 3_666 no
H10B C4 3.5823 3_666 no
H10B C17 3.3620 4_564 no
H10B C18 3.3305 4_564 no
H10B H2 3.4272 3_666 no
H10B H4A 3.2823 3_666 no
H10B H4B 3.3716 3_666 no
H10B H17 3.1744 4_564 no
H10B H18 3.1355 4_564 no
H12A C16 3.0750 4_564 no
H12A C17 2.9514 4_564 no
H12A C18 2.9391 4_564 no
H12A C19 3.0146 4_564 no
H12A C20 3.1142 4_564 no
H12A C21 3.1255 4_564 no
H12A H17 3.4273 4_564 no
H12A H18 3.4190 4_564 no
H12A H20 3.4853 6_646 no
H12B C22 3.4859 7_666 no
H12B H20 3.0569 6_646 no
H12B H22A 2.6641 7_666 no
H12B H22B 3.5275 7_666 no
H12B H24B 3.2747 6_656 no
H12B H24C 3.0340 6_656 no
H14 O3 3.395(18) 6_656 no
H14 O4 2.74(3) 6_656 no
H14 H4 2.7543 6_656 no
H14 H6A 3.5791 1_565 no
H14 H25C 2.9474 1_565 no
H15 H22C 2.8245 4_565 no
H15 H23C 3.3563 6_646 no
H17 O1 2.6842 2_656 no
H17 H2 3.3905 2_656 no
H17 H10B 3.1744 4_565 no
H17 H12A 3.4273 4_565 no
H17 H17 3.1033 2_656 no
H17 H22C 2.8924 4_565 no
H18 O1 3.0529 2_656 no
H18 O2 2.5113 2_656 no
H18 C25 3.2287 2_666 no
H18 H2 2.4809 2_656 no
H18 H10B 3.1355 4_565 no
H18 H12A 3.4190 4_565 no
H18 H25A 2.7464 2_666 no
H18 H25B 3.0890 2_666 no
H18 H25C 3.3419 2_666 no
H20 O3 3.5562 6_656 no
H20 C20 3.4842 7_667 no
H20 C21 3.4292 7_667 no
H20 H12A 3.4853 6_656 no
H20 H12B 3.0569 6_656 no
H20 H20 3.2364 7_667 no
H20 H21 3.1193 7_667 no
H20 H22B 3.2572 4_575 no
H20 H24C 2.9433 1_565 no
H21 O3 2.6046 6_656 no
H21 O4 3.5252 6_656 no
H21 H4 3.1385 6_656 no
H21 H20 3.1193 7_667 no
H21 H24C 3.2766 1_565 no
H21 H25C 3.4292 1_565 no
H22A C12 3.4517 7_666 no
H22A C22 3.2667 7_666 no
H22A C23 3.5874 7_666 no
H22A H12B 2.6641 7_666 no
H22A H22A 2.3851 7_666 no
H22A H23C 2.8117 7_666 no
H22A H24B 3.1369 4_564 no
H22A H24C 3.5488 4_564 no
H22B Cl1 3.2133 4_574 no
H22B C24 3.3070 4_564 no
H22B H4B 3.2691 3_666 no
H22B H12B 3.5275 7_666 no
H22B H20 3.2572 4_574 no
H22B H24A 3.0483 4_564 no
H22B H24B 3.1185 4_564 no
H22B H24C 3.1990 4_564 no
H22C C15 3.3353 4_564 no
H22C C16 3.2586 4_564 no
H22C C17 3.0627 4_564 no
H22C C24 3.4528 4_564 no
H22C H4B 3.3845 3_666 no
H22C H15 2.8245 4_564 no
H22C H17 2.8924 4_564 no
H22C H23C 3.5301 7_666 no
H22C H24A 3.2653 4_564 no
H22C H24B 2.8963 4_564 no
H23A O4 2.7257 6_656 no
H23A C1 3.5318 6_656 no
H23A C7 3.2924 6_656 no
H23A H1 2.6890 6_656 no
H23A H4 2.8328 6_656 no
H23A H6A 3.3147 1_565 no
H23A H6B 3.2557 1_565 no
H23B Cl1 3.0987 4_574 no
H23B O4 3.5219 1_565 no
H23B C6 3.4066 1_565 no
H23B H1 3.2230 6_656 no
H23B H6A 3.3524 1_565 no
H23B H6B 2.7143 1_565 no
H23C C1 3.5995 6_656 no
H23C C14 3.4805 6_656 no
H23C C15 3.3798 6_656 no
H23C C22 3.5905 7_666 no
H23C H1 3.0387 6_656 no
H23C H15 3.3563 6_656 no
H23C H22A 2.8117 7_666 no
H23C H22C 3.5301 7_666 no
H23C H24B 3.1984 6_656 no
H24A C4 3.5584 2_656 no
H24A C22 3.5355 4_565 no
H24A H4B 2.6583 2_656 no
H24A H22B 3.0483 4_565 no
H24A H22C 3.2653 4_565 no
H24A H24A 3.0705 2_656 no
H24A H25B 2.9152 2_656 no
H24B C22 3.2308 4_565 no
H24B H12B 3.2747 6_646 no
H24B H22A 3.1369 4_565 no
H24B H22B 3.1185 4_565 no
H24B H22C 2.8963 4_565 no
H24B H23C 3.1984 6_646 no
H24C O3 3.2782 6_646 no
H24C C20 3.0203 1_545 no
H24C C21 3.2186 1_545 no
H24C H12B 3.0340 6_646 no
H24C H20 2.9433 1_545 no
H24C H21 3.2766 1_545 no
H24C H22A 3.5488 4_565 no
H24C H22B 3.1990 4_565 no
H25A Cl1 3.3630 2_646 no
H25A O2 2.8705 1_545 no
H25A C18 3.2196 2_646 no
H25A C19 3.5403 2_646 no
H25A H2 3.4155 1_545 no
H25A H10A 3.2595 1_545 no
H25A H18 2.7464 2_646 no
H25B C18 3.1455 2_646 no
H25B C19 3.3584 2_646 no
H25B H18 3.0890 2_646 no
H25B H24A 2.9152 2_656 no
H25B H25B 2.9735 2_656 no
H25C O2 3.1597 1_545 no
H25C C14 3.3828 1_545 no
H25C C15 3.5282 1_545 no
H25C C16 3.2630 1_545 no
H25C C21 3.3161 1_545 no
H25C H2 3.4842 1_545 no
H25C H14 2.9474 1_545 no
H25C H18 3.3419 2_646 no
H25C H21 3.4292 1_545 no

loop_
_geom_hbond_atom_site_label_D
_geom_hbond_atom_site_label_H
_geom_hbond_atom_site_label_A
_geom_hbond_site_symmetry_A
_geom_hbond_distance_DH
_geom_hbond_distance_HA
_geom_hbond_distance_DA
_geom_hbond_angle_DHA
_geom_hbond_publ_flag
O2 H2 O1 . 0.820 1.781 2.596(2) 172.6 yes
O4 H4 O3 . 0.820 1.865 2.669(2) 166.4 yes
C18 H18 O2 2_656 0.930 2.511 3.418(3) 165.00 yes
C21 H21 O3 6_656 0.930 2.605 3.397(3) 143.00 yes

loop_
_geom_torsion_atom_site_label_1
_geom_torsion_atom_site_label_2
_geom_torsion_atom_site_label_3
_geom_torsion_atom_site_label_4
_geom_torsion
_geom_torsion_publ_flag
C2 C1 C8 C9 89.25(18) no
C2 C1 C8 C13 -89.82(15) no
C8 C1 C2 C3 -80.3(2) no
C8 C1 C2 C7 95.27(15) no
C2 C1 C14 C15 11.56(18) no
C14 C1 C2 C3 53.27(18) no
C14 C1 C2 C7 -131.20(14) no
C8 C1 C14 C15 146.64(12) no
C14 C1 C8 C9 -45.75(17) no
C14 C1 C8 C13 135.18(13) no
C1 C2 C3 O1 7.1(3) no
C1 C2 C3 C4 -173.35(14) no
C1 C2 C7 O4 -9.8(3) no
C1 C2 C7 C6 171.04(13) no
C3 C2 C7 O4 165.96(15) no
C3 C2 C7 C6 -13.2(3) no
C7 C2 C3 O1 -168.47(15) no
C7 C2 C3 C4 11.0(3) no
O1 C3 C4 C5 -157.25(16) no
C2 C3 C4 C5 23.2(3) no
C3 C4 C5 C6 -51.3(3) no
C3 C4 C5 C24 68.4(3) no
C3 C4 C5 C25 -171.05(17) no
C4 C5 C6 C7 49.33(17) no
C24 C5 C6 C7 -71.11(17) no
C25 C5 C6 C7 168.87(14) no
C5 C6 C7 O4 161.70(13) no
C5 C6 C7 C2 -19.1(2) no
C1 C8 C9 O2 -10.5(2) no
C1 C8 C9 C10 170.94(11) no
C1 C8 C13 O3 8.4(2) no
C1 C8 C13 C12 -172.70(11) no
C9 C8 C13 O3 -170.70(12) no
C9 C8 C13 C12 8.2(2) no
C13 C8 C9 O2 168.60(13) no
C13 C8 C9 C10 -10.0(2) no
O2 C9 C10 C11 161.45(13) no
C8 C9 C10 C11 -19.9(2) no
C9 C10 C11 C12 47.70(18) no
C9 C10 C11 C22 167.00(13) no
C9 C10 C11 C23 -72.86(17) no
C10 C11 C12 C13 -49.17(15) no
C22 C11 C12 C13 -167.69(13) no
C23 C11 C12 C13 71.7(2) no
C11 C12 C13 O3 -157.80(12) no
C11 C12 C13 C8 23.23(19) no
C1 C14 C15 C16 174.60(11) no
C14 C15 C16 C17 151.19(14) no
C14 C15 C16 C21 -30.2(2) no
C15 C16 C17 C18 -179.88(12) no
C15 C16 C21 C20 180.00(13) no
C17 C16 C21 C20 -1.4(3) no
C21 C16 C17 C18 1.5(2) no
C16 C17 C18 C19 -0.8(3) no
C17 C18 C19 Cl1 -179.51(12) no
C17 C18 C19 C20 0.0(3) no
Cl1 C19 C20 C21 179.56(10) no
C18 C19 C20 C21 0.1(3) no
C19 C20 C21 C16 0.7(3) no
